data_4510973
loop_
_publ_author_name
'Carvalho, Sim\~ao P.'
'Wang, Ruiyao'
'Wang, Haotian'
'Ball, Brian'
'Lebel, Olivier'

_publ_section_title
;
 The Br\/onsted-Lowry Reaction Revisited: Glass-Forming Properties of
 Salts of 1,5-Dimexylbiguanide
;
_journal_issue 6
_journal_name_full 'Crystal Growth &amp; Design'
_journal_page_first 2734
_journal_paper_doi 10.1021/cg1002435
_journal_volume 10
_journal_year 2010
_chemical_formula_sum 'C48.25 H64.75 N10 O6.12'
_chemical_formula_weight 882.85
_chemical_name_systematic
; 
 ? 
;
_space_group_IT_number 2
_symmetry_cell_setting triclinic
_symmetry_space_group_name_Hall '-P 1'
_symmetry_space_group_name_H-M 'P -1'
_atom_sites_solution_hydrogens geom
_atom_sites_solution_primary direct
_atom_sites_solution_secondary difmap
_audit_creation_method SHELXL-97
_cell_angle_alpha 111.710(2)
_cell_angle_beta 94.025(2)
_cell_angle_gamma 91.123(2)
_cell_formula_units_Z 4
_cell_length_a 13.574(2)
_cell_length_b 18.461(3)
_cell_length_c 22.346(4)
_cell_measurement_reflns_used 3713
_cell_measurement_temperature 180(2)
_cell_measurement_theta_max 19.23
_cell_measurement_theta_min 2.26
_cell_volume 5183.4(15)
_computing_cell_refinement 'Bruker SAINT'
_computing_data_collection 'Bruker APEX2'
_computing_data_reduction 'Bruker SAINT'
_computing_molecular_graphics 'Bruker SHELXTL'
_computing_publication_material 'Bruker SHELXTL'
_computing_structure_refinement 'SHELXL-97 (Sheldrick, 2008)'
_computing_structure_solution 'SHELXS-97 (Sheldrick, 2008)'
_diffrn_ambient_temperature 180(2)
_diffrn_measured_fraction_theta_full 0.996
_diffrn_measured_fraction_theta_max 0.996
_diffrn_measurement_device_type 'Bruker APEX-II CCD'
_diffrn_measurement_method '\f and \w scans'
_diffrn_radiation_monochromator graphite
_diffrn_radiation_source 'fine-focus sealed tube'
_diffrn_radiation_type MoK\a
_diffrn_radiation_wavelength 0.71073
_diffrn_reflns_av_R_equivalents 0.0854
_diffrn_reflns_av_sigmaI/netI 0.1283
_diffrn_reflns_limit_h_max 16
_diffrn_reflns_limit_h_min -16
_diffrn_reflns_limit_k_max 21
_diffrn_reflns_limit_k_min -21
_diffrn_reflns_limit_l_max 26
_diffrn_reflns_limit_l_min -26
_diffrn_reflns_number 47654
_diffrn_reflns_theta_full 25.00
_diffrn_reflns_theta_max 25.00
_diffrn_reflns_theta_min 1.51
_exptl_absorpt_coefficient_mu 0.076
_exptl_absorpt_correction_T_max 0.9811
_exptl_absorpt_correction_T_min 0.9774
_exptl_absorpt_correction_type multi-scan
_exptl_crystal_colour colourless
_exptl_crystal_density_diffrn 1.131
_exptl_crystal_density_method 'not measured'
_exptl_crystal_description plate
_exptl_crystal_F_000 1893
_exptl_crystal_size_max 0.30
_exptl_crystal_size_mid 0.28
_exptl_crystal_size_min 0.25
_refine_diff_density_max 0.796
_refine_diff_density_min -0.393
_refine_diff_density_rms 0.084
_refine_ls_extinction_coef 0.0130(12)
_refine_ls_extinction_expression Fc^*^=kFc[1+0.001xFc^2^\l^3^/sin(2\q)]^-1/4^
_refine_ls_extinction_method SHELXL
_refine_ls_goodness_of_fit_ref 1.029
_refine_ls_hydrogen_treatment mixed
_refine_ls_matrix_type full
_refine_ls_number_parameters 1196
_refine_ls_number_reflns 18168
_refine_ls_number_restraints 16
_refine_ls_restrained_S_all 1.030
_refine_ls_R_factor_all 0.1831
_refine_ls_R_factor_gt 0.1029
_refine_ls_shift/su_max 0.001
_refine_ls_shift/su_mean 0.000
_refine_ls_structure_factor_coef Fsqd
_refine_ls_weighting_details 'calc w=1/[\s^2^(Fo^2^)+(0.1490P)^2^+4.2300P] where P=(Fo^2^+2Fc^2^)/3'
_refine_ls_weighting_scheme calc
_refine_ls_wR_factor_gt 0.2697
_refine_ls_wR_factor_ref 0.3252
_reflns_number_gt 8867
_reflns_number_total 18168
_reflns_threshold_expression >2sigma(I)
_cod_data_source_file cg1002435_si_004.cif
_cod_data_source_block ol12a
_cod_depositor_comments
;
The following automatic conversions were performed:

'_symmetry_cell_setting' value 'Triclinic' changed to 'triclinic'
according to
/usr/data/users/saulius/automatic-downloads/retrospective/ACS/lib/dictionaries/cif_core.dic
dictionary named 'cif_core.dic' version 2.4.2 from
2011-04-26.

'_exptl_absorpt_correction_type' value 'Multi-scan'
changed to 'multi-scan' according to
/usr/data/users/saulius/automatic-downloads/retrospective/ACS/lib/dictionaries/cif_core.dic
dictionary named 'cif_core.dic' version 2.4.2 from 2011-04-26.

Automatic conversion script
Id: cif_fix_values 2281 2013-09-26 08:29:07Z andrius 
;
_cod_original_cell_volume 5183.6(15)
_cod_original_sg_symbol_H-M P-1
_cod_database_code 4510973

loop_
_symmetry_equiv_pos_as_xyz
'x, y, z'
'-x, -y, -z'

loop_
_atom_site_label
_atom_site_type_symbol
_atom_site_fract_x
_atom_site_fract_y
_atom_site_fract_z
_atom_site_U_iso_or_equiv
_atom_site_adp_type
_atom_site_occupancy
_atom_site_symmetry_multiplicity
_atom_site_calc_flag
_atom_site_refinement_flags
_atom_site_disorder_assembly
_atom_site_disorder_group
O1 O 0.8441(3) 0.5111(2) 0.64803(18) 0.0572(10) Uani 1 1 d . . .
O2 O 0.8314(3) 0.3942(2) 0.56945(17) 0.0526(9) Uani 1 1 d . . .
O3 O 0.8099(2) 0.3727(2) 0.34079(16) 0.0475(9) Uani 1 1 d . . .
O4 O 0.8167(3) 0.4804(2) 0.31912(17) 0.0560(10) Uani 1 1 d . . .
O5 O 0.2848(3) 0.4880(2) 0.16192(17) 0.0529(9) Uani 1 1 d . . .
O6 O 0.2988(2) 0.37409(19) 0.08267(16) 0.0458(8) Uani 1 1 d . . .
O7 O 0.3545(2) 0.3792(2) -0.13705(16) 0.0479(9) Uani 1 1 d . . .
O8 O 0.3658(3) 0.4943(2) -0.14636(17) 0.0565(10) Uani 1 1 d . . .
N1 N -0.0248(3) 0.2921(2) 0.2891(2) 0.0473(11) Uani 1 1 d . . .
H1A H -0.0802 0.3133 0.3036 0.057 Uiso 1 1 calc R . .
N2 N -0.0358(3) 0.3737(2) 0.2346(2) 0.0509(11) Uani 1 1 d . . .
H2B H -0.0166 0.3920 0.2059 0.061 Uiso 1 1 calc R . .
H2C H -0.0876 0.3922 0.2558 0.061 Uiso 1 1 calc R . .
N3 N 0.0924(3) 0.2852(2) 0.2172(2) 0.0499(11) Uani 1 1 d . . .
N4 N 0.1628(3) 0.3973(2) 0.2083(2) 0.0513(11) Uani 1 1 d . . .
H4B H 0.2029 0.4176 0.1887 0.062 Uiso 1 1 calc R . .
H4C H 0.1333 0.4280 0.2416 0.062 Uiso 1 1 calc R . .
N5 N 0.1938(3) 0.2773(2) 0.1371(2) 0.0473(11) Uani 1 1 d . . .
H5A H 0.2287 0.3041 0.1199 0.057 Uiso 1 1 calc R . .
N6 N 0.6999(3) 0.2849(2) 0.2213(2) 0.0484(11) Uani 1 1 d . . .
H6B H 0.7420 0.3096 0.2549 0.058 Uiso 1 1 calc R . .
N7 N 0.6884(3) 0.4009(2) 0.2089(2) 0.0477(11) Uani 1 1 d . . .
H7D H 0.7278 0.4228 0.2445 0.057 Uiso 1 1 calc R . .
H7E H 0.6653 0.4293 0.1874 0.057 Uiso 1 1 calc R . .
N8 N 0.6092(3) 0.2901(2) 0.1311(2) 0.0475(11) Uani 1 1 d . . .
N9 N 0.4716(3) 0.3621(2) 0.1717(2) 0.0493(11) Uani 1 1 d . . .
H9A H 0.4966 0.3761 0.2120 0.059 Uiso 1 1 calc R . .
H9B H 0.4134 0.3779 0.1631 0.059 Uiso 1 1 calc R . .
N10 N 0.4731(3) 0.2942(2) 0.0636(2) 0.0458(10) Uani 1 1 d . . .
H10A H 0.4140 0.3130 0.0635 0.055 Uiso 1 1 calc R . .
N11 N 0.8277(3) 0.6811(3) 0.2049(2) 0.0561(12) Uani 1 1 d . . .
H11A H 0.7666 0.6666 0.1882 0.067 Uiso 1 1 calc R . .
N12 N 0.8017(3) 0.5992(3) 0.2577(2) 0.0635(13) Uani 1 1 d . . .
H12B H 0.8176 0.5807 0.2880 0.076 Uiso 1 1 calc R . .
H12C H 0.7463 0.5826 0.2328 0.076 Uiso 1 1 calc R . .
N13 N 0.9467(3) 0.6817(3) 0.2837(2) 0.0620(13) Uani 1 1 d . . .
N14 N 1.0015(3) 0.5686(3) 0.2983(2) 0.0607(13) Uani 1 1 d . . .
H14B H 0.9640 0.5377 0.2644 0.073 Uiso 1 1 calc R . .
H14C H 1.0394 0.5486 0.3212 0.073 Uiso 1 1 calc R . .
N15 N 1.0640(4) 0.6897(3) 0.3642(2) 0.0572(13) Uani 1 1 d . . .
H5N H 1.097(4) 0.664(3) 0.379(3) 0.06(2) Uiso 1 1 d . . .
N16 N 0.4681(3) 0.3191(3) 0.7507(2) 0.0522(12) Uani 1 1 d D . .
H16N H 0.431(4) 0.335(3) 0.780(2) 0.063 Uiso 1 1 d D . .
N17 N 0.4929(3) 0.4424(2) 0.7535(2) 0.0514(11) Uani 1 1 d . . .
H17D H 0.4594 0.4599 0.7879 0.062 Uiso 1 1 calc R C .
H17E H 0.5176 0.4752 0.7375 0.062 Uiso 1 1 calc R . .
N18 N 0.5491(3) 0.3352(2) 0.6705(2) 0.0507(11) Uani 1 1 d . . .
N19 N 0.6848(3) 0.4255(2) 0.6956(2) 0.0535(11) Uani 1 1 d . . .
H19A H 0.6777 0.4426 0.7373 0.064 Uiso 1 1 calc R C .
H19B H 0.7328 0.4455 0.6811 0.064 Uiso 1 1 calc R . .
N20 N 0.6435(4) 0.3447(3) 0.5920(3) 0.0670(14) Uani 1 1 d D . .
H20N H 0.697(4) 0.362(4) 0.584(3) 0.080 Uiso 1 1 d D . .
C1 C 0.0099(4) 0.2364(3) 0.3149(2) 0.0441(12) Uani 1 1 d . . .
C2 C -0.0463(5) 0.2295(3) 0.3624(3) 0.0587(15) Uani 1 1 d . . .
H2A H -0.1026 0.2598 0.3741 0.070 Uiso 1 1 calc R . .
C3 C -0.0204(5) 0.1788(4) 0.3926(3) 0.0697(18) Uani 1 1 d . . .
C4 C 0.0609(6) 0.1341(4) 0.3738(3) 0.0734(19) Uani 1 1 d . . .
H4A H 0.0793 0.0990 0.3943 0.088 Uiso 1 1 calc R . .
C5 C 0.1151(4) 0.1395(3) 0.3265(3) 0.0620(16) Uani 1 1 d . . .
C6 C 0.0890(4) 0.1908(3) 0.2959(3) 0.0556(14) Uani 1 1 d . . .
H6A H 0.1258 0.1940 0.2623 0.067 Uiso 1 1 calc R . .
C7 C -0.0824(6) 0.1729(5) 0.4447(4) 0.1042(19) Uani 1 1 d . . .
H7A H -0.0549 0.1347 0.4614 0.156 Uiso 1 1 calc R . .
H7B H -0.1505 0.1562 0.4263 0.156 Uiso 1 1 calc R . .
H7C H -0.0819 0.2240 0.4799 0.156 Uiso 1 1 calc R . .
C8 C 0.2054(6) 0.0907(5) 0.3058(4) 0.1042(19) Uani 1 1 d . . .
H8A H 0.2144 0.0573 0.3310 0.156 Uiso 1 1 calc R . .
H8B H 0.2643 0.1254 0.3135 0.156 Uiso 1 1 calc R . .
H8C H 0.1952 0.0581 0.2597 0.156 Uiso 1 1 calc R . .
C9 C 0.0138(4) 0.3176(3) 0.2459(3) 0.0469(13) Uani 1 1 d . . .
C10 C 0.1469(4) 0.3201(3) 0.1875(3) 0.0443(12) Uani 1 1 d . . .
C11 C 0.1962(4) 0.1940(3) 0.1064(2) 0.0466(13) Uani 1 1 d . . .
C12 C 0.1225(4) 0.1433(3) 0.1094(3) 0.0572(15) Uani 1 1 d . . .
H12A H 0.0670 0.1626 0.1331 0.069 Uiso 1 1 calc R . .
C13 C 0.1306(5) 0.0636(4) 0.0772(3) 0.0740(19) Uani 1 1 d . . .
C14 C 0.2077(5) 0.0366(4) 0.0410(3) 0.0726(18) Uani 1 1 d . . .
H14A H 0.2111 -0.0180 0.0181 0.087 Uiso 1 1 calc R . .
C15 C 0.2815(5) 0.0866(3) 0.0365(3) 0.0659(17) Uani 1 1 d . . .
C16 C 0.2745(4) 0.1655(3) 0.0703(3) 0.0544(14) Uani 1 1 d . . .
H16A H 0.3250 0.2008 0.0686 0.065 Uiso 1 1 calc R . .
C17 C 0.0509(7) 0.0081(4) 0.0835(4) 0.110(3) Uani 1 1 d . . .
H17A H 0.0660 -0.0459 0.0584 0.166 Uiso 1 1 calc R . .
H17B H -0.0135 0.0194 0.0671 0.166 Uiso 1 1 calc R . .
H17C H 0.0489 0.0152 0.1291 0.166 Uiso 1 1 calc R . .
C18 C 0.3674(6) 0.0559(4) -0.0040(4) 0.096(2) Uani 1 1 d . . .
H18A H 0.3607 -0.0013 -0.0235 0.144 Uiso 1 1 calc R . .
H18B H 0.4296 0.0719 0.0234 0.144 Uiso 1 1 calc R . .
H18C H 0.3674 0.0771 -0.0383 0.144 Uiso 1 1 calc R . .
C19 C 0.6766(4) 0.2037(3) 0.2079(2) 0.0459(13) Uani 1 1 d . . .
C20 C 0.7525(4) 0.1591(3) 0.2157(3) 0.0545(14) Uani 1 1 d . . .
H20A H 0.8179 0.1817 0.2268 0.065 Uiso 1 1 calc R . .
C21 C 0.7352(5) 0.0812(3) 0.2075(3) 0.0621(16) Uani 1 1 d . . .
C22 C 0.6389(5) 0.0508(3) 0.1900(3) 0.0624(16) Uani 1 1 d . . .
H22A H 0.6256 -0.0027 0.1825 0.075 Uiso 1 1 calc R . .
C23 C 0.5615(5) 0.0951(3) 0.1830(3) 0.0592(15) Uani 1 1 d . . .
C24 C 0.5806(4) 0.1725(3) 0.1918(3) 0.0531(14) Uani 1 1 d . . .
H24A H 0.5283 0.2038 0.1868 0.064 Uiso 1 1 calc R . .
C25 C 0.8185(6) 0.0335(4) 0.2155(5) 0.102(3) Uani 1 1 d . . .
H25A H 0.8801 0.0660 0.2280 0.153 Uiso 1 1 calc R . .
H25B H 0.8245 -0.0103 0.1746 0.153 Uiso 1 1 calc R . .
H25C H 0.8058 0.0132 0.2493 0.153 Uiso 1 1 calc R . .
C26 C 0.4560(5) 0.0602(4) 0.1667(4) 0.094(2) Uani 1 1 d . . .
H26A H 0.4557 0.0053 0.1620 0.141 Uiso 1 1 calc R . .
H26B H 0.4293 0.0639 0.1261 0.141 Uiso 1 1 calc R . .
H26C H 0.4151 0.0889 0.2015 0.141 Uiso 1 1 calc R . .
C27 C 0.6640(4) 0.3259(3) 0.1880(2) 0.0419(12) Uani 1 1 d . . .
C28 C 0.5225(4) 0.3163(3) 0.1230(3) 0.0445(13) Uani 1 1 d . . .
C29 C 0.4998(4) 0.2464(3) 0.0020(2) 0.0423(12) Uani 1 1 d . . .
C30 C 0.5926(4) 0.2176(3) -0.0117(3) 0.0537(14) Uani 1 1 d . . .
H30A H 0.6439 0.2275 0.0219 0.064 Uiso 1 1 calc R . .
C31 C 0.6095(4) 0.1737(3) -0.0757(3) 0.0599(15) Uani 1 1 d . . .
C32 C 0.5343(5) 0.1581(3) -0.1238(3) 0.0595(15) Uani 1 1 d . . .
H32A H 0.5462 0.1273 -0.1671 0.071 Uiso 1 1 calc R . .
C33 C 0.4412(4) 0.1865(3) -0.1105(3) 0.0522(14) Uani 1 1 d . . .
C34 C 0.4255(4) 0.2310(3) -0.0469(3) 0.0483(13) Uani 1 1 d . . .
H34A H 0.3623 0.2511 -0.0368 0.058 Uiso 1 1 calc R . .
C35 C 0.7118(5) 0.1420(4) -0.0903(3) 0.083(2) Uani 1 1 d . . .
H35A H 0.7049 0.0897 -0.1244 0.125 Uiso 1 1 calc R . .
H35B H 0.7456 0.1390 -0.0512 0.125 Uiso 1 1 calc R . .
H35C H 0.7505 0.1768 -0.1049 0.125 Uiso 1 1 calc R . .
C36 C 0.3599(5) 0.1706(3) -0.1639(3) 0.0672(17) Uani 1 1 d . . .
H36A H 0.3001 0.1957 -0.1457 0.101 Uiso 1 1 calc R . .
H36B H 0.3460 0.1142 -0.1851 0.101 Uiso 1 1 calc R . .
H36C H 0.3808 0.1916 -0.1956 0.101 Uiso 1 1 calc R . .
C37 C 0.8787(4) 0.7320(3) 0.1818(3) 0.0483(13) Uani 1 1 d . . .
C38 C 0.8661(4) 0.7173(3) 0.1176(3) 0.0549(14) Uani 1 1 d . . .
H38A H 0.8266 0.6730 0.0899 0.066 Uiso 1 1 calc R . .
C39 C 0.9103(4) 0.7662(4) 0.0918(3) 0.0660(17) Uani 1 1 d . . .
C40 C 0.9666(5) 0.8305(4) 0.1331(3) 0.0719(19) Uani 1 1 d . . .
H40A H 0.9966 0.8647 0.1160 0.086 Uiso 1 1 calc R . .
C41 C 0.9806(5) 0.8465(3) 0.1979(3) 0.0651(16) Uani 1 1 d . . .
C42 C 0.9346(4) 0.7976(3) 0.2232(3) 0.0582(15) Uani 1 1 d . . .
H42A H 0.9413 0.8089 0.2684 0.070 Uiso 1 1 calc R . .
C43 C 0.8959(7) 0.7496(5) 0.0189(4) 0.1028(19) Uani 1 1 d . . .
H43A H 0.9326 0.7898 0.0094 0.154 Uiso 1 1 calc R . .
H43B H 0.8254 0.7501 0.0061 0.154 Uiso 1 1 calc R . .
H43C H 0.9205 0.6982 -0.0053 0.154 Uiso 1 1 calc R . .
C44 C 1.0431(6) 0.9152(4) 0.2403(4) 0.1028(19) Uani 1 1 d . . .
H44A H 1.0694 0.9426 0.2143 0.154 Uiso 1 1 calc R . .
H44B H 1.0979 0.8982 0.2620 0.154 Uiso 1 1 calc R . .
H44C H 1.0033 0.9505 0.2728 0.154 Uiso 1 1 calc R . .
C45 C 0.8614(4) 0.6522(3) 0.2494(3) 0.0527(14) Uani 1 1 d . . .
C46 C 1.0009(4) 0.6456(3) 0.3149(3) 0.0512(14) Uani 1 1 d . A .
C47A C 1.0941(5) 0.7742(4) 0.3892(5) 0.045(3) Uani 0.680(7) 1 d PG A 1
C48A C 1.1921(5) 0.7967(4) 0.4089(4) 0.050(2) Uani 0.680(7) 1 d PG A 1
H48A H 1.2390 0.7585 0.4069 0.060 Uiso 0.680(7) 1 calc PR A 1
C49A C 1.2220(5) 0.8744(3) 0.4315(3) 0.059(3) Uani 0.680(7) 1 d PG A 1
C50A C 1.1539(5) 0.9297(3) 0.4344(3) 0.064(3) Uani 0.680(7) 1 d PG A 1
H50A H 1.1746 0.9834 0.4500 0.076 Uiso 0.680(7) 1 calc PR A 1
C51A C 1.0559(5) 0.9072(4) 0.4146(4) 0.060(3) Uani 0.680(7) 1 d PG A 1
C52A C 1.0260(5) 0.8294(4) 0.3920(4) 0.058(3) Uani 0.680(7) 1 d PG A 1
H52A H 0.9584 0.8139 0.3784 0.070 Uiso 0.680(7) 1 calc PR A 1
C53A C 1.3310(8) 0.8996(6) 0.4558(5) 0.086(3) Uani 0.680(7) 1 d P A 1
H53A H 1.3397 0.9565 0.4704 0.129 Uiso 0.680(7) 1 calc PR A 1
H53B H 1.3731 0.8750 0.4207 0.129 Uiso 0.680(7) 1 calc PR A 1
H53C H 1.3494 0.8832 0.4920 0.129 Uiso 0.680(7) 1 calc PR A 1
C54A C 0.9854(9) 0.9690(6) 0.4161(5) 0.086(3) Uani 0.680(7) 1 d P A 1
H54A H 0.9259 0.9613 0.4359 0.129 Uiso 0.680(7) 1 calc PR A 1
H54B H 0.9673 0.9656 0.3719 0.129 Uiso 0.680(7) 1 calc PR A 1
H54C H 1.0169 1.0205 0.4415 0.129 Uiso 0.680(7) 1 calc PR A 1
C47B C 1.0608(12) 0.7654(8) 0.3804(12) 0.053(7) Uani 0.320(7) 1 d PG A 2
C48B C 1.1521(11) 0.8042(8) 0.3984(10) 0.050(2) Uani 0.320(7) 1 d PG A 2
H48B H 1.2102 0.7757 0.3948 0.060 Uiso 0.320(7) 1 calc PR A 2
C49B C 1.1590(12) 0.8844(8) 0.4215(8) 0.051(5) Uani 0.320(7) 1 d PG A 2
C50B C 1.0748(13) 0.9257(8) 0.4266(9) 0.064(3) Uani 0.320(7) 1 d PG A 2
H50B H 1.0796 0.9811 0.4426 0.076 Uiso 0.320(7) 1 calc PR A 2
C51B C 0.9835(13) 0.8869(9) 0.4087(9) 0.076(7) Uani 0.320(7) 1 d PG A 2
C52B C 0.9765(11) 0.8067(9) 0.3856(10) 0.065(7) Uani 0.320(7) 1 d PG A 2
H52B H 0.9135 0.7798 0.3731 0.079 Uiso 0.320(7) 1 calc PR A 2
C53B C 1.2598(19) 0.9219(16) 0.4443(12) 0.086(3) Uani 0.320(7) 1 d P A 2
H53D H 1.3085 0.8816 0.4357 0.129 Uiso 0.320(7) 1 calc PR A 2
H53E H 1.2628 0.9525 0.4908 0.129 Uiso 0.320(7) 1 calc PR A 2
H53F H 1.2744 0.9565 0.4213 0.129 Uiso 0.320(7) 1 calc PR A 2
C54B C 0.8957(19) 0.9358(13) 0.4071(11) 0.086(3) Uani 0.320(7) 1 d P A 2
H54D H 0.9170 0.9912 0.4251 0.129 Uiso 0.320(7) 1 calc PR A 2
H54E H 0.8451 0.9260 0.4327 0.129 Uiso 0.320(7) 1 calc PR A 2
H54F H 0.8681 0.9217 0.3623 0.129 Uiso 0.320(7) 1 calc PR A 2
C55A C 0.5845(10) 0.2907(8) 0.5323(6) 0.053(5) Uani 0.559(7) 1 d PG B 1
C56A C 0.6353(12) 0.2646(11) 0.4764(7) 0.048(5) Uani 0.559(7) 1 d PG B 1
H56A H 0.7000 0.2855 0.4769 0.057 Uiso 0.559(7) 1 calc PR B 1
C57A C 0.5908(12) 0.2080(11) 0.4199(7) 0.057(6) Uani 0.559(7) 1 d PG B 1
C58A C 0.4957(10) 0.1773(9) 0.4194(6) 0.076(5) Uani 0.559(7) 1 d PG B 1
H58A H 0.4654 0.1386 0.3809 0.092 Uiso 0.559(7) 1 calc PR B 1
C59A C 0.4449(7) 0.2033(6) 0.4752(5) 0.089(4) Uani 0.559(7) 1 d PG B 1
C60A C 0.4894(7) 0.2600(6) 0.5317(4) 0.078(4) Uani 0.559(7) 1 d PG B 1
H60A H 0.4550 0.2778 0.5697 0.094 Uiso 0.559(7) 1 calc PR B 1
C61A C 0.6452(12) 0.1828(9) 0.3603(8) 0.103(3) Uiso 0.559(7) 1 d P B 1
H61A H 0.7106 0.2099 0.3701 0.155 Uiso 0.559(7) 1 calc PR B 1
H61B H 0.6079 0.1957 0.3267 0.155 Uiso 0.559(7) 1 calc PR B 1
H61C H 0.6528 0.1263 0.3449 0.155 Uiso 0.559(7) 1 calc PR B 1
C62A C 0.3452(11) 0.1703(8) 0.4782(7) 0.103(3) Uiso 0.559(7) 1 d P B 1
H62A H 0.3218 0.1322 0.4354 0.155 Uiso 0.559(7) 1 calc PR B 1
H62B H 0.2990 0.2125 0.4915 0.155 Uiso 0.559(7) 1 calc PR B 1
H62C H 0.3491 0.1446 0.5095 0.155 Uiso 0.559(7) 1 calc PR B 1
C55B C 0.6075(14) 0.2801(11) 0.5445(9) 0.061(7) Uani 0.441(7) 1 d PG B 2
C56B C 0.6314(19) 0.2826(15) 0.4868(11) 0.065(8) Uani 0.441(7) 1 d PG B 2
H56B H 0.6741 0.3237 0.4862 0.078 Uiso 0.441(7) 1 calc PR B 2
C57B C 0.5938(19) 0.2262(15) 0.4303(10) 0.074(10) Uani 0.441(7) 1 d PG B 2
C58B C 0.5324(14) 0.1673(12) 0.4314(8) 0.076(5) Uani 0.441(7) 1 d PG B 2
H58B H 0.5062 0.1280 0.3920 0.092 Uiso 0.441(7) 1 calc PR B 2
C59B C 0.5086(10) 0.1648(8) 0.4891(6) 0.089(4) Uani 0.441(7) 1 d PG B 2
C60B C 0.5461(10) 0.2211(7) 0.5456(6) 0.077(5) Uani 0.441(7) 1 d PG B 2
H60B H 0.5297 0.2195 0.5857 0.092 Uiso 0.441(7) 1 calc PR B 2
C61B C 0.6279(16) 0.2218(12) 0.3625(10) 0.103(3) Uiso 0.441(7) 1 d P B 2
H61D H 0.5930 0.1773 0.3278 0.155 Uiso 0.441(7) 1 calc PR B 2
H61E H 0.6993 0.2152 0.3618 0.155 Uiso 0.441(7) 1 calc PR B 2
H61F H 0.6123 0.2701 0.3560 0.155 Uiso 0.441(7) 1 calc PR B 2
C62B C 0.4373(14) 0.0984(10) 0.4894(9) 0.103(3) Uiso 0.441(7) 1 d P B 2
H62D H 0.4193 0.0624 0.4449 0.155 Uiso 0.441(7) 1 calc PR B 2
H62E H 0.3775 0.1207 0.5097 0.155 Uiso 0.441(7) 1 calc PR B 2
H62F H 0.4700 0.0699 0.5140 0.155 Uiso 0.441(7) 1 calc PR B 2
C63 C 0.6229(4) 0.3692(3) 0.6544(3) 0.0500(13) Uani 1 1 d . B .
C64 C 0.5061(4) 0.3669(3) 0.7257(2) 0.0451(12) Uani 1 1 d . C .
C65A C 0.4661(6) 0.2352(4) 0.7174(5) 0.043(3) Uani 0.623(7) 1 d PG C 1
C66A C 0.5508(6) 0.1963(5) 0.7199(5) 0.058(3) Uani 0.623(7) 1 d PG C 1
H66A H 0.6106 0.2248 0.7409 0.069 Uiso 0.623(7) 1 calc PR C 1
C67A C 0.5489(7) 0.1162(5) 0.6920(5) 0.068(4) Uani 0.623(7) 1 d PG C 1
C68A C 0.4623(7) 0.0750(4) 0.6615(4) 0.085(4) Uani 0.623(7) 1 d PG C 1
H68A H 0.4610 0.0196 0.6422 0.102 Uiso 0.623(7) 1 calc PR C 1
C69A C 0.3775(6) 0.1139(4) 0.6590(4) 0.069(3) Uani 0.623(7) 1 d PG C 1
C70A C 0.3794(6) 0.1940(5) 0.6869(4) 0.058(3) Uani 0.623(7) 1 d PG C 1
H70A H 0.3210 0.2209 0.6852 0.070 Uiso 0.623(7) 1 calc PR C 1
C71A C 0.6401(11) 0.0717(8) 0.6931(6) 0.103(4) Uani 0.623(7) 1 d P C 1
H71A H 0.6956 0.1084 0.7164 0.155 Uiso 0.623(7) 1 calc PR C 1
H71B H 0.6558 0.0422 0.6488 0.155 Uiso 0.623(7) 1 calc PR C 1
H71C H 0.6284 0.0355 0.7151 0.155 Uiso 0.623(7) 1 calc PR C 1
C72A C 0.2814(13) 0.0689(10) 0.6300(8) 0.128(5) Uiso 0.623(7) 1 d P C 1
H72A H 0.2291 0.1054 0.6321 0.192 Uiso 0.623(7) 1 calc PR C 1
H72B H 0.2645 0.0363 0.6542 0.192 Uiso 0.623(7) 1 calc PR C 1
H72C H 0.2878 0.0357 0.5848 0.192 Uiso 0.623(7) 1 calc PR C 1
C65B C 0.4968(12) 0.2396(7) 0.7340(9) 0.052(6) Uani 0.377(7) 1 d PG C 2
C66B C 0.5925(11) 0.2187(7) 0.7426(8) 0.072(6) Uani 0.377(7) 1 d PG C 2
H66B H 0.6431 0.2579 0.7640 0.086 Uiso 0.377(7) 1 calc PR C 2
C67B C 0.6145(10) 0.1410(7) 0.7199(7) 0.068(4) Uani 0.377(7) 1 d PG C 2
C68B C 0.5408(10) 0.0841(7) 0.6887(8) 0.068(6) Uani 0.377(7) 1 d PG C 2
H68B H 0.5559 0.0306 0.6731 0.082 Uiso 0.377(7) 1 calc PR C 2
C69B C 0.4451(10) 0.1050(8) 0.6802(8) 0.069(3) Uani 0.377(7) 1 d PG C 2
C70B C 0.4231(11) 0.1827(8) 0.7029(8) 0.067(6) Uani 0.377(7) 1 d PG C 2
H70B H 0.3573 0.1970 0.6970 0.080 Uiso 0.377(7) 1 calc PR C 2
C71B C 0.7177(18) 0.1198(13) 0.7274(11) 0.103(4) Uani 0.377(7) 1 d P C 2
H71D H 0.7212 0.0629 0.7089 0.155 Uiso 0.377(7) 1 calc PR C 2
H71E H 0.7406 0.1392 0.7734 0.155 Uiso 0.377(7) 1 calc PR C 2
H71F H 0.7598 0.1433 0.7049 0.155 Uiso 0.377(7) 1 calc PR C 2
C72B C 0.357(2) 0.0421(11) 0.6506(13) 0.118(9) Uani 0.377(7) 1 d P C 2
H72D H 0.3831 -0.0102 0.6367 0.176 Uiso 0.377(7) 1 calc PR C 2
H72E H 0.3233 0.0498 0.6134 0.176 Uiso 0.377(7) 1 calc PR C 2
H72F H 0.3105 0.0476 0.6834 0.176 Uiso 0.377(7) 1 calc PR C 2
C73 C 0.8552(4) 0.5035(3) 0.5397(3) 0.0486(13) Uani 1 1 d . . .
C74 C 0.8358(3) 0.4594(3) 0.4744(2) 0.0416(12) Uani 1 1 d . . .
H74A H 0.8169 0.4056 0.4608 0.050 Uiso 1 1 calc R . .
C75 C 0.8438(4) 0.4933(3) 0.4285(2) 0.0445(12) Uani 1 1 d . . .
C76 C 0.8750(6) 0.5707(4) 0.4484(3) 0.0856(14) Uani 1 1 d . . .
H76A H 0.8810 0.5940 0.4173 0.103 Uiso 1 1 calc R . .
C77 C 0.8975(6) 0.6144(4) 0.5128(3) 0.0856(14) Uani 1 1 d . . .
H77A H 0.9202 0.6675 0.5262 0.103 Uiso 1 1 calc R . .
C78 C 0.8867(6) 0.5802(4) 0.5583(3) 0.0856(14) Uani 1 1 d . . .
H78A H 0.9014 0.6106 0.6030 0.103 Uiso 1 1 calc R . .
C79 C 0.8433(4) 0.4664(3) 0.5890(3) 0.0485(13) Uani 1 1 d . . .
C80 C 0.8217(3) 0.4464(3) 0.3584(2) 0.0421(12) Uani 1 1 d . . .
C81 C 0.3394(3) 0.4897(3) 0.0641(2) 0.0369(11) Uani 1 1 d . . .
C82 C 0.3409(3) 0.4519(3) -0.0021(2) 0.0370(11) Uani 1 1 d . . .
H82A H 0.3240 0.3976 -0.0214 0.044 Uiso 1 1 calc R . .
C83 C 0.3667(3) 0.4922(3) -0.0410(2) 0.0386(11) Uani 1 1 d . . .
C84 C 0.3945(4) 0.5712(3) -0.0108(3) 0.0487(13) Uani 1 1 d . . .
H84A H 0.4111 0.5999 -0.0366 0.058 Uiso 1 1 calc R . .
C85 C 0.3987(4) 0.6084(3) 0.0547(3) 0.0539(14) Uani 1 1 d . . .
H85A H 0.4214 0.6616 0.0745 0.065 Uiso 1 1 calc R . .
C86 C 0.3695(4) 0.5677(3) 0.0916(3) 0.0474(13) Uani 1 1 d . . .
H86A H 0.3700 0.5939 0.1371 0.057 Uiso 1 1 calc R . .
C87 C 0.3055(3) 0.4477(3) 0.1053(3) 0.0408(12) Uani 1 1 d . . .
C88 C 0.3626(3) 0.4523(3) -0.1126(2) 0.0431(12) Uani 1 1 d . . .
O9 O 0.9626(3) 0.4745(3) 0.1574(3) 0.1072(17) Uani 1 1 d D . .
H9HA H 1.0089 0.5045 0.1560 0.161 Uiso 1 1 calc R D 1
C89A C 0.8906(7) 0.4660(7) 0.1085(4) 0.147(4) Uiso 0.50 1 d PD E 1
H89A H 0.8478 0.5109 0.1245 0.176 Uiso 0.50 1 calc PR E 1
H89B H 0.8494 0.4187 0.1026 0.176 Uiso 0.50 1 calc PR E 1
C90A C 0.916(2) 0.4599(19) 0.0424(8) 0.225(10) Uiso 0.50 1 d PD E 1
H90A H 0.9383 0.5114 0.0440 0.338 Uiso 0.50 1 calc PR E 1
H90B H 0.8572 0.4409 0.0118 0.338 Uiso 0.50 1 calc PR E 1
H90C H 0.9686 0.4233 0.0284 0.338 Uiso 0.50 1 calc PR E 1
C89B C 0.8906(7) 0.4660(7) 0.1085(4) 0.147(4) Uiso 0.50 1 d PD E 2
H89C H 0.9121 0.4946 0.0815 0.176 Uiso 0.50 1 calc PR E 2
H89D H 0.8288 0.4883 0.1271 0.176 Uiso 0.50 1 calc PR E 2
C90B C 0.872(2) 0.3812(8) 0.0675(13) 0.225(10) Uiso 0.50 1 d PD E 2
H90D H 0.8469 0.3536 0.0938 0.338 Uiso 0.50 1 calc PR E 2
H90E H 0.9337 0.3590 0.0505 0.338 Uiso 0.50 1 calc PR E 2
H90F H 0.8228 0.3755 0.0316 0.338 Uiso 0.50 1 calc PR E 2
O10 O 0.4925(3) 0.4494(2) 0.31165(17) 0.0624(10) Uani 1 1 d D . .
H10B H 0.4394 0.4326 0.3201 0.094 Uiso 1 1 calc R F 1
C91A C 0.5624(5) 0.4640(5) 0.3628(3) 0.110(3) Uiso 0.50 1 d PD G 1
H91A H 0.6252 0.4800 0.3500 0.132 Uiso 0.50 1 calc PR G 1
H91B H 0.5731 0.4139 0.3684 0.132 Uiso 0.50 1 calc PR G 1
C92A C 0.5449(12) 0.5232(8) 0.4274(5) 0.096(5) Uiso 0.50 1 d PD G 1
H92A H 0.5308 0.5730 0.4231 0.144 Uiso 0.50 1 calc PR G 1
H92B H 0.6039 0.5301 0.4572 0.144 Uiso 0.50 1 calc PR G 1
H92C H 0.4884 0.5053 0.4442 0.144 Uiso 0.50 1 calc PR G 1
C91B C 0.5624(5) 0.4640(5) 0.3628(3) 0.110(3) Uiso 0.50 1 d PD G 2
H91C H 0.5724 0.5216 0.3808 0.132 Uiso 0.50 1 calc PR G 2
H91D H 0.6236 0.4442 0.3420 0.132 Uiso 0.50 1 calc PR G 2
C92B C 0.568(2) 0.4424(16) 0.4212(9) 0.209(12) Uiso 0.50 1 d PD G 2
H92D H 0.5841 0.3875 0.4087 0.314 Uiso 0.50 1 calc PR G 2
H92E H 0.5040 0.4501 0.4399 0.314 Uiso 0.50 1 calc PR G 2
H92F H 0.6194 0.4755 0.4531 0.314 Uiso 0.50 1 calc PR G 2
O11 O 0.3200(3) 0.3946(3) 0.3353(3) 0.1020(17) Uani 1 1 d D . .
H11B H 0.2886 0.4267 0.3636 0.153 Uiso 1 1 calc R . .
C93 C 0.3165(7) 0.3234(4) 0.3425(4) 0.113(3) Uiso 1 1 d D . .
H93A H 0.2468 0.3043 0.3386 0.136 Uiso 1 1 calc R . .
H93B H 0.3461 0.3298 0.3861 0.136 Uiso 1 1 calc R . .
C94 C 0.3717(9) 0.2648(6) 0.2922(5) 0.164(4) Uiso 1 1 d D . .
H94A H 0.3677 0.2146 0.2977 0.246 Uiso 1 1 calc R . .
H94B H 0.4411 0.2830 0.2969 0.246 Uiso 1 1 calc R . .
H94C H 0.3424 0.2585 0.2491 0.246 Uiso 1 1 calc R . .
O12 O 0.1161(4) 0.5681(3) 0.1595(4) 0.131(3) Uani 1 1 d D . .
H12H H 0.167(9) 0.532(6) 0.158(6) 0.197 Uiso 1 1 d . . .
C95 C 0.1250(8) 0.6387(4) 0.1512(5) 0.131(3) Uiso 1 1 d D . .
H95A H 0.0585 0.6570 0.1446 0.158 Uiso 1 1 calc R . .
H95B H 0.1609 0.6320 0.1126 0.158 Uiso 1 1 calc R . .
C96 C 0.1798(9) 0.6968(6) 0.2096(5) 0.169(5) Uiso 1 1 d D . .
H96A H 0.1975 0.7436 0.2011 0.253 Uiso 1 1 calc R . .
H96B H 0.2402 0.6743 0.2204 0.253 Uiso 1 1 calc R . .
H96C H 0.1381 0.7108 0.2459 0.253 Uiso 1 1 calc R . .
C98 C 0.868(3) 0.2866(16) 0.0741(18) 0.120(12) Uiso 0.25 1 d PD H 1
H98A H 0.9334 0.3127 0.0899 0.180 Uiso 0.25 1 calc PR H 1
H98B H 0.8174 0.3197 0.0984 0.180 Uiso 0.25 1 calc PR H 1
H98C H 0.8552 0.2776 0.0281 0.180 Uiso 0.25 1 calc PR H 1
C97 C 0.864(2) 0.2100(15) 0.0828(15) 0.091(9) Uiso 0.25 1 d PD H 1
H97A H 0.9205 0.1822 0.0601 0.109 Uiso 0.25 1 calc PR H 1
H97B H 0.8834 0.2237 0.1294 0.109 Uiso 0.25 1 calc PR H 1
O13 O 0.790(3) 0.153(2) 0.068(2) 0.27(2) Uiso 0.25 1 d PD H 1
H13A H 0.8109 0.1160 0.0781 0.399 Uiso 0.25 1 calc PR H 1

loop_
_atom_site_aniso_label
_atom_site_aniso_U_11
_atom_site_aniso_U_22
_atom_site_aniso_U_33
_atom_site_aniso_U_23
_atom_site_aniso_U_13
_atom_site_aniso_U_12
O1 0.060(2) 0.071(3) 0.046(2) 0.030(2) -0.0053(18) 0.0039(19)
O2 0.054(2) 0.059(2) 0.056(2) 0.0344(19) 0.0009(18) 0.0023(18)
O3 0.046(2) 0.050(2) 0.047(2) 0.0210(17) -0.0041(16) 0.0020(16)
O4 0.063(2) 0.062(2) 0.052(2) 0.0356(19) -0.0126(18) -0.0154(18)
O5 0.063(2) 0.054(2) 0.042(2) 0.0206(18) 0.0034(18) -0.0094(18)
O6 0.048(2) 0.046(2) 0.051(2) 0.0266(17) 0.0029(16) -0.0030(16)
O7 0.047(2) 0.051(2) 0.049(2) 0.0239(17) 0.0032(16) -0.0005(16)
O8 0.068(3) 0.063(2) 0.055(2) 0.040(2) 0.0128(19) 0.0155(19)
N1 0.033(2) 0.051(3) 0.065(3) 0.030(2) 0.005(2) -0.0017(19)
N2 0.044(2) 0.058(3) 0.065(3) 0.039(2) 0.010(2) 0.007(2)
N3 0.044(3) 0.053(3) 0.062(3) 0.031(2) 0.010(2) 0.005(2)
N4 0.051(3) 0.050(3) 0.057(3) 0.023(2) 0.012(2) -0.003(2)
N5 0.049(3) 0.044(2) 0.053(3) 0.024(2) 0.003(2) -0.002(2)
N6 0.055(3) 0.041(2) 0.051(3) 0.024(2) -0.020(2) -0.0106(19)
N7 0.050(3) 0.047(2) 0.052(3) 0.029(2) -0.019(2) -0.006(2)
N8 0.051(3) 0.046(2) 0.046(3) 0.020(2) -0.013(2) 0.000(2)
N9 0.041(2) 0.063(3) 0.045(3) 0.023(2) -0.008(2) 0.003(2)
N10 0.037(2) 0.054(3) 0.051(3) 0.028(2) -0.008(2) -0.0081(19)
N11 0.040(2) 0.065(3) 0.077(3) 0.047(3) -0.012(2) -0.005(2)
N12 0.049(3) 0.074(3) 0.087(4) 0.056(3) -0.007(2) -0.008(2)
N13 0.049(3) 0.069(3) 0.087(4) 0.056(3) -0.015(3) -0.011(2)
N14 0.055(3) 0.062(3) 0.081(3) 0.049(3) -0.022(2) -0.013(2)
N15 0.062(3) 0.061(3) 0.061(3) 0.038(3) -0.002(3) 0.006(3)
N16 0.057(3) 0.045(3) 0.056(3) 0.019(2) 0.016(2) 0.003(2)
N17 0.056(3) 0.048(3) 0.051(3) 0.018(2) 0.010(2) -0.003(2)
N18 0.050(3) 0.050(3) 0.051(3) 0.017(2) 0.007(2) -0.009(2)
N19 0.048(3) 0.059(3) 0.049(3) 0.016(2) 0.005(2) -0.007(2)
N20 0.065(3) 0.064(3) 0.059(3) 0.006(3) 0.020(3) -0.018(3)
C1 0.043(3) 0.036(3) 0.053(3) 0.019(2) -0.011(2) -0.008(2)
C2 0.072(4) 0.061(4) 0.050(3) 0.029(3) 0.001(3) 0.007(3)
C3 0.103(5) 0.063(4) 0.055(4) 0.034(3) 0.012(4) 0.020(4)
C4 0.104(5) 0.059(4) 0.065(4) 0.034(3) -0.006(4) 0.009(4)
C5 0.061(4) 0.044(3) 0.083(5) 0.031(3) -0.015(3) -0.001(3)
C6 0.040(3) 0.055(3) 0.076(4) 0.030(3) 0.001(3) 0.001(3)
C7 0.126(5) 0.097(4) 0.118(5) 0.069(4) 0.026(4) 0.039(4)
C8 0.126(5) 0.097(4) 0.118(5) 0.069(4) 0.026(4) 0.039(4)
C9 0.045(3) 0.042(3) 0.055(3) 0.023(3) -0.006(3) -0.009(2)
C10 0.042(3) 0.045(3) 0.050(3) 0.024(3) -0.003(2) 0.000(2)
C11 0.054(3) 0.043(3) 0.048(3) 0.024(2) -0.002(3) -0.003(2)
C12 0.051(3) 0.055(3) 0.069(4) 0.027(3) 0.009(3) -0.007(3)
C13 0.094(5) 0.056(4) 0.075(4) 0.030(3) 0.007(4) -0.021(4)
C14 0.095(5) 0.053(4) 0.076(5) 0.028(3) 0.017(4) 0.004(4)
C15 0.088(5) 0.055(4) 0.063(4) 0.029(3) 0.017(3) 0.014(3)
C16 0.056(4) 0.052(3) 0.063(4) 0.031(3) 0.006(3) -0.001(3)
C17 0.134(7) 0.071(5) 0.119(7) 0.025(5) 0.028(6) -0.042(5)
C18 0.107(6) 0.067(4) 0.113(6) 0.028(4) 0.036(5) 0.006(4)
C19 0.048(3) 0.044(3) 0.048(3) 0.022(2) -0.008(2) -0.010(2)
C20 0.048(3) 0.052(3) 0.062(4) 0.023(3) -0.013(3) -0.004(3)
C21 0.068(4) 0.050(3) 0.072(4) 0.027(3) 0.002(3) 0.007(3)
C22 0.066(4) 0.042(3) 0.078(4) 0.024(3) -0.010(3) -0.006(3)
C23 0.071(4) 0.049(3) 0.059(4) 0.026(3) -0.012(3) -0.015(3)
C24 0.053(3) 0.048(3) 0.063(4) 0.028(3) -0.005(3) -0.004(3)
C25 0.086(5) 0.068(4) 0.164(8) 0.060(5) -0.002(5) 0.021(4)
C26 0.079(5) 0.081(5) 0.127(6) 0.054(5) -0.037(4) -0.032(4)
C27 0.040(3) 0.045(3) 0.042(3) 0.020(2) -0.007(2) -0.002(2)
C28 0.048(3) 0.039(3) 0.049(3) 0.023(2) -0.009(3) -0.014(2)
C29 0.054(3) 0.036(3) 0.041(3) 0.021(2) -0.004(2) -0.009(2)
C30 0.049(3) 0.053(3) 0.063(4) 0.028(3) -0.004(3) 0.003(3)
C31 0.062(4) 0.056(3) 0.062(4) 0.022(3) 0.002(3) 0.005(3)
C32 0.077(4) 0.046(3) 0.054(4) 0.018(3) -0.003(3) 0.000(3)
C33 0.064(4) 0.044(3) 0.048(3) 0.020(3) -0.014(3) -0.007(3)
C34 0.050(3) 0.048(3) 0.050(3) 0.025(3) -0.009(3) -0.001(2)
C35 0.073(5) 0.099(5) 0.078(5) 0.031(4) 0.007(4) 0.020(4)
C36 0.089(5) 0.052(3) 0.054(4) 0.016(3) -0.017(3) 0.005(3)
C37 0.039(3) 0.055(3) 0.063(4) 0.038(3) -0.004(3) 0.001(2)
C38 0.048(3) 0.064(4) 0.060(4) 0.036(3) -0.016(3) -0.011(3)
C39 0.056(4) 0.093(5) 0.061(4) 0.045(4) -0.007(3) -0.002(3)
C40 0.070(4) 0.080(4) 0.088(5) 0.062(4) -0.023(4) -0.022(3)
C41 0.077(4) 0.052(3) 0.067(4) 0.030(3) -0.020(3) -0.012(3)
C42 0.071(4) 0.055(3) 0.058(4) 0.033(3) -0.002(3) 0.001(3)
C43 0.133(5) 0.099(4) 0.081(4) 0.048(3) -0.029(3) -0.036(4)
C44 0.133(5) 0.099(4) 0.081(4) 0.048(3) -0.029(3) -0.036(4)
C45 0.044(3) 0.059(3) 0.072(4) 0.045(3) 0.003(3) 0.001(3)
C46 0.038(3) 0.064(4) 0.066(4) 0.044(3) -0.005(3) -0.005(3)
C47A 0.054(7) 0.052(6) 0.035(6) 0.023(5) -0.001(5) 0.004(5)
C48A 0.054(7) 0.049(4) 0.052(5) 0.024(3) -0.001(5) -0.004(4)
C49A 0.064(7) 0.067(6) 0.043(5) 0.017(4) -0.004(5) -0.026(6)
C50A 0.076(7) 0.053(5) 0.056(5) 0.013(5) 0.010(6) 0.006(6)
C51A 0.097(9) 0.048(6) 0.040(6) 0.020(4) 0.006(6) 0.020(6)
C52A 0.065(7) 0.069(7) 0.039(5) 0.018(5) -0.002(5) -0.008(6)
C53A 0.077(8) 0.086(7) 0.081(7) 0.019(5) -0.008(6) -0.036(6)
C54A 0.106(8) 0.070(6) 0.082(6) 0.026(5) 0.009(6) 0.018(6)
C47B 0.067(16) 0.043(13) 0.041(13) 0.014(10) -0.025(12) -0.007(11)
C48B 0.054(7) 0.049(4) 0.052(5) 0.024(3) -0.001(5) -0.004(4)
C49B 0.050(12) 0.053(13) 0.039(11) 0.008(10) -0.013(9) 0.001(11)
C50B 0.076(7) 0.053(5) 0.056(5) 0.013(5) 0.010(6) 0.006(6)
C51B 0.074(16) 0.077(16) 0.069(14) 0.018(12) 0.001(12) 0.062(14)
C52B 0.069(16) 0.049(13) 0.078(15) 0.024(12) 0.004(14) 0.025(12)
C53B 0.077(8) 0.086(7) 0.081(7) 0.019(5) -0.008(6) -0.036(6)
C54B 0.106(8) 0.070(6) 0.082(6) 0.026(5) 0.009(6) 0.018(6)
C55A 0.069(10) 0.055(9) 0.022(7) -0.002(6) 0.001(6) -0.009(7)
C56A 0.049(10) 0.064(13) 0.029(8) 0.016(9) 0.007(7) -0.003(7)
C57A 0.073(13) 0.059(10) 0.024(7) -0.002(7) 0.003(7) -0.004(8)
C58A 0.088(12) 0.087(7) 0.041(6) 0.015(5) -0.022(6) -0.030(8)
C59A 0.080(9) 0.099(9) 0.069(7) 0.015(6) -0.004(6) -0.038(6)
C60A 0.063(8) 0.109(11) 0.051(7) 0.020(7) 0.000(6) -0.030(7)
C55B 0.057(11) 0.066(12) 0.067(15) 0.033(10) 0.019(10) -0.010(9)
C56B 0.089(18) 0.036(10) 0.052(15) -0.003(9) -0.006(12) 0.012(9)
C57B 0.09(2) 0.067(15) 0.074(19) 0.027(15) 0.030(15) 0.003(12)
C58B 0.088(12) 0.087(7) 0.041(6) 0.015(5) -0.022(6) -0.030(8)
C59B 0.080(9) 0.099(9) 0.069(7) 0.015(6) -0.004(6) -0.038(6)
C60B 0.097(13) 0.059(9) 0.065(10) 0.013(8) 0.020(9) -0.028(9)
C63 0.047(3) 0.047(3) 0.049(3) 0.011(3) 0.004(3) -0.001(3)
C64 0.045(3) 0.046(3) 0.040(3) 0.012(3) 0.000(2) -0.004(2)
C65A 0.036(6) 0.057(8) 0.039(7) 0.020(5) 0.004(5) -0.002(5)
C66A 0.055(7) 0.068(8) 0.063(8) 0.037(7) 0.017(6) 0.010(6)
C67A 0.089(10) 0.060(7) 0.060(8) 0.025(6) 0.023(6) 0.029(6)
C68A 0.156(14) 0.048(7) 0.059(8) 0.022(6) 0.044(8) 0.019(9)
C69A 0.057(6) 0.058(6) 0.078(7) 0.010(5) 0.011(5) -0.010(5)
C70A 0.049(7) 0.060(7) 0.060(7) 0.018(5) 0.001(5) -0.003(5)
C71A 0.121(11) 0.101(10) 0.093(9) 0.039(7) 0.016(7) 0.052(7)
C65B 0.067(15) 0.039(11) 0.052(13) 0.021(8) -0.011(11) -0.001(9)
C66B 0.093(17) 0.058(12) 0.061(14) 0.019(10) 0.006(12) 0.004(11)
C67B 0.089(10) 0.060(7) 0.060(8) 0.025(6) 0.023(6) 0.029(6)
C68B 0.079(16) 0.045(12) 0.075(14) 0.015(10) 0.004(11) 0.017(10)
C69B 0.057(6) 0.058(6) 0.078(7) 0.010(5) 0.011(5) -0.010(5)
C70B 0.082(17) 0.059(12) 0.058(12) 0.020(10) 0.008(11) 0.002(12)
C71B 0.121(11) 0.101(10) 0.093(9) 0.039(7) 0.016(7) 0.052(7)
C72B 0.13(2) 0.054(12) 0.17(2) 0.044(14) 0.001(17) -0.028(12)
C73 0.047(3) 0.055(3) 0.048(3) 0.026(3) -0.009(2) -0.006(2)
C74 0.036(3) 0.045(3) 0.048(3) 0.023(2) -0.004(2) 0.000(2)
C75 0.046(3) 0.047(3) 0.045(3) 0.026(2) -0.010(2) -0.008(2)
C76 0.133(4) 0.068(2) 0.058(2) 0.0365(19) -0.037(2) -0.044(2)
C77 0.133(4) 0.068(2) 0.058(2) 0.0365(19) -0.037(2) -0.044(2)
C78 0.133(4) 0.068(2) 0.058(2) 0.0365(19) -0.037(2) -0.044(2)
C79 0.034(3) 0.066(4) 0.051(4) 0.031(3) -0.008(2) -0.005(3)
C80 0.033(3) 0.050(3) 0.047(3) 0.024(3) -0.005(2) -0.003(2)
C81 0.030(3) 0.043(3) 0.043(3) 0.022(2) 0.001(2) -0.001(2)
C82 0.027(2) 0.036(2) 0.051(3) 0.021(2) -0.003(2) 0.0004(19)
C83 0.032(3) 0.042(3) 0.051(3) 0.027(2) 0.003(2) 0.003(2)
C84 0.050(3) 0.048(3) 0.057(4) 0.030(3) 0.006(3) -0.003(2)
C85 0.060(4) 0.043(3) 0.060(4) 0.021(3) 0.002(3) -0.009(3)
C86 0.049(3) 0.048(3) 0.048(3) 0.022(3) 0.003(2) -0.006(2)
C87 0.031(3) 0.050(3) 0.046(3) 0.027(3) -0.008(2) -0.003(2)
C88 0.033(3) 0.055(3) 0.051(3) 0.030(3) 0.008(2) 0.008(2)
O9 0.068(3) 0.149(5) 0.125(4) 0.080(4) -0.017(3) -0.002(3)
O10 0.055(2) 0.085(3) 0.053(2) 0.034(2) -0.0074(18) -0.003(2)
O11 0.070(3) 0.079(3) 0.183(6) 0.076(3) 0.024(3) 0.011(2)
O12 0.070(4) 0.123(5) 0.255(8) 0.130(5) 0.031(4) 0.020(3)

loop_
_atom_type_symbol
_atom_type_description
_atom_type_scat_dispersion_real
_atom_type_scat_dispersion_imag
_atom_type_scat_source
C C 0.0033 0.0016 'International Tables Vol C Tables 4.2.6.8 and 6.1.1.4'
H H 0.0000 0.0000 'International Tables Vol C Tables 4.2.6.8 and 6.1.1.4'
N N 0.0061 0.0033 'International Tables Vol C Tables 4.2.6.8 and 6.1.1.4'
O O 0.0106 0.0060 'International Tables Vol C Tables 4.2.6.8 and 6.1.1.4'

loop_
_geom_angle_atom_site_label_1
_geom_angle_atom_site_label_2
_geom_angle_atom_site_label_3
_geom_angle
C9 N1 C1 130.3(5)
C9 N1 H1A 114.9
C1 N1 H1A 114.9
C9 N2 H2B 120.0
C9 N2 H2C 120.0
H2B N2 H2C 120.0
C9 N3 C10 121.3(4)
C10 N4 H4B 120.0
C10 N4 H4C 120.0
H4B N4 H4C 120.0
C10 N5 C11 129.9(4)
C10 N5 H5A 115.1
C11 N5 H5A 115.1
C27 N6 C19 126.2(4)
C27 N6 H6B 116.9
C19 N6 H6B 116.9
C27 N7 H7D 120.0
C27 N7 H7E 120.0
H7D N7 H7E 120.0
C28 N8 C27 118.6(4)
C28 N9 H9A 120.0
C28 N9 H9B 120.0
H9A N9 H9B 120.0
C28 N10 C29 131.4(5)
C28 N10 H10A 114.3
C29 N10 H10A 114.3
C45 N11 C37 128.0(4)
C45 N11 H11A 116.0
C37 N11 H11A 116.0
C45 N12 H12B 120.0
C45 N12 H12C 120.0
H12B N12 H12C 120.0
C46 N13 C45 123.8(5)
C46 N14 H14B 120.0
C46 N14 H14C 120.0
H14B N14 H14C 120.0
C47B N15 C46 116.4(10)
C47B N15 C47A 18.4(7)
C46 N15 C47A 132.1(6)
C47B N15 H5N 132(4)
C46 N15 H5N 112(4)
C47A N15 H5N 115(4)
C64 N16 C65B 122.8(9)
C64 N16 C65A 121.5(6)
C65B N16 C65A 20.8(7)
C64 N16 H16N 120(4)
C65B N16 H16N 117(4)
C65A N16 H16N 116(4)
C64 N17 H17D 120.0
C64 N17 H17E 120.0
H17D N17 H17E 120.0
C63 N18 C64 123.9(4)
C63 N19 H19A 120.0
C63 N19 H19B 120.0
H19A N19 H19B 120.0
C55B N20 C63 126.5(8)
C55B N20 C55A 18.7(12)
C63 N20 C55A 129.8(7)
C55B N20 H20N 113(4)
C63 N20 H20N 117(5)
C55A N20 H20N 113(4)
C6 C1 C2 120.3(5)
C6 C1 N1 126.0(5)
C2 C1 N1 113.7(5)
C3 C2 C1 120.2(6)
C3 C2 H2A 119.9
C1 C2 H2A 119.9
C2 C3 C4 118.7(6)
C2 C3 C7 119.1(6)
C4 C3 C7 122.2(6)
C5 C4 C3 121.4(6)
C5 C4 H4A 119.3
C3 C4 H4A 119.3
C4 C5 C6 120.0(6)
C4 C5 C8 121.6(6)
C6 C5 C8 118.5(6)
C1 C6 C5 119.4(6)
C1 C6 H6A 120.3
C5 C6 H6A 120.3
C3 C7 H7A 109.5
C3 C7 H7B 109.5
H7A C7 H7B 109.5
C3 C7 H7C 109.5
H7A C7 H7C 109.5
H7B C7 H7C 109.5
C5 C8 H8A 109.5
C5 C8 H8B 109.5
H8A C8 H8B 109.5
C5 C8 H8C 109.5
H8A C8 H8C 109.5
H8B C8 H8C 109.5
N3 C9 N2 125.6(5)
N3 C9 N1 119.8(5)
N2 C9 N1 114.6(5)
N5 C10 N3 119.8(5)
N5 C10 N4 116.9(5)
N3 C10 N4 123.2(5)
C16 C11 C12 119.8(5)
C16 C11 N5 116.9(4)
C12 C11 N5 123.2(5)
C11 C12 C13 119.0(6)
C11 C12 H12A 120.5
C13 C12 H12A 120.5
C14 C13 C12 120.2(6)
C14 C13 C17 121.5(6)
C12 C13 C17 118.4(7)
C13 C14 C15 121.6(6)
C13 C14 H14A 119.2
C15 C14 H14A 119.2
C16 C15 C14 117.8(6)
C16 C15 C18 121.0(6)
C14 C15 C18 121.2(6)
C11 C16 C15 121.5(5)
C11 C16 H16A 119.3
C15 C16 H16A 119.3
C13 C17 H17A 109.5
C13 C17 H17B 109.5
H17A C17 H17B 109.5
C13 C17 H17C 109.5
H17A C17 H17C 109.5
H17B C17 H17C 109.5
C15 C18 H18A 109.5
C15 C18 H18B 109.5
H18A C18 H18B 109.5
C15 C18 H18C 109.5
H18A C18 H18C 109.5
H18B C18 H18C 109.5
C20 C19 C24 120.8(5)
C20 C19 N6 117.5(4)
C24 C19 N6 121.6(5)
C19 C20 C21 121.1(5)
C19 C20 H20A 119.4
C21 C20 H20A 119.4
C22 C21 C20 117.0(5)
C22 C21 C25 122.6(5)
C20 C21 C25 120.4(6)
C23 C22 C21 122.6(5)
C23 C22 H22A 118.7
C21 C22 H22A 118.7
C22 C23 C24 119.2(5)
C22 C23 C26 120.8(5)
C24 C23 C26 120.0(6)
C19 C24 C23 119.2(5)
C19 C24 H24A 120.4
C23 C24 H24A 120.4
C21 C25 H25A 109.5
C21 C25 H25B 109.5
H25A C25 H25B 109.5
C21 C25 H25C 109.5
H25A C25 H25C 109.5
H25B C25 H25C 109.5
C23 C26 H26A 109.5
C23 C26 H26B 109.5
H26A C26 H26B 109.5
C23 C26 H26C 109.5
H26A C26 H26C 109.5
H26B C26 H26C 109.5
N7 C27 N6 118.6(4)
N7 C27 N8 120.8(4)
N6 C27 N8 120.4(4)
N8 C28 N9 124.2(5)
N8 C28 N10 121.3(5)
N9 C28 N10 114.3(5)
C34 C29 C30 120.2(5)
C34 C29 N10 114.4(5)
C30 C29 N10 125.3(5)
C29 C30 C31 118.9(5)
C29 C30 H30A 120.5
C31 C30 H30A 120.5
C32 C31 C30 120.1(6)
C32 C31 C35 121.3(6)
C30 C31 C35 118.6(5)
C31 C32 C33 121.3(6)
C31 C32 H32A 119.4
C33 C32 H32A 119.4
C32 C33 C34 118.2(5)
C32 C33 C36 120.8(5)
C34 C33 C36 121.0(5)
C29 C34 C33 121.2(5)
C29 C34 H34A 119.4
C33 C34 H34A 119.4
C31 C35 H35A 109.5
C31 C35 H35B 109.5
H35A C35 H35B 109.5
C31 C35 H35C 109.5
H35A C35 H35C 109.5
H35B C35 H35C 109.5
C33 C36 H36A 109.5
C33 C36 H36B 109.5
H36A C36 H36B 109.5
C33 C36 H36C 109.5
H36A C36 H36C 109.5
H36B C36 H36C 109.5
C38 C37 C42 120.4(5)
C38 C37 N11 117.4(5)
C42 C37 N11 122.1(5)
C37 C38 C39 120.8(5)
C37 C38 H38A 119.6
C39 C38 H38A 119.6
C40 C39 C38 118.4(5)
C40 C39 C43 120.8(6)
C38 C39 C43 120.8(6)
C41 C40 C39 121.9(5)
C41 C40 H40A 119.0
C39 C40 H40A 119.0
C40 C41 C42 119.0(5)
C40 C41 C44 120.3(6)
C42 C41 C44 120.7(6)
C41 C42 C37 119.5(5)
C41 C42 H42A 120.3
C37 C42 H42A 120.3
C39 C43 H43A 109.5
C39 C43 H43B 109.5
H43A C43 H43B 109.5
C39 C43 H43C 109.5
H43A C43 H43C 109.5
H43B C43 H43C 109.5
C41 C44 H44A 109.5
C41 C44 H44B 109.5
H44A C44 H44B 109.5
C41 C44 H44C 109.5
H44A C44 H44C 109.5
H44B C44 H44C 109.5
N13 C45 N12 125.6(5)
N13 C45 N11 118.5(5)
N12 C45 N11 115.8(5)
N13 C46 N14 124.9(5)
N13 C46 N15 117.4(5)
N14 C46 N15 117.6(5)
C48A C47A C52A 120.1
C48A C47A N15 118.8(5)
C52A C47A N15 121.1(5)
C49A C48A C47A 120.0
C49A C48A H48A 120.0
C47A C48A H48A 120.0
C48A C49A C50A 120.0
C48A C49A C53A 119.8(6)
C50A C49A C53A 120.2(6)
C49A C50A C51A 120.0
C49A C50A H50A 120.0
C51A C50A H50A 120.0
C52A C51A C50A 120.0
C52A C51A C54A 121.8(6)
C50A C51A C54A 118.1(6)
C51A C52A C47A 119.9
C51A C52A H52A 120.0
C47A C52A H52A 120.0
C49A C53A H53A 109.5
C49A C53A H53B 109.5
H53A C53A H53B 109.5
C49A C53A H53C 109.5
H53A C53A H53C 109.5
H53B C53A H53C 109.5
N15 C47B C52B 125.9(11)
N15 C47B C48B 113.8(10)
C52B C47B C48B 120.1
C49B C48B C47B 120.0
C49B C48B H48B 120.0
C47B C48B H48B 120.0
C48B C49B C50B 119.9
C48B C49B C53B 116.5(14)
C50B C49B C53B 123.4(14)
C49B C50B C51B 120.1
C49B C50B H50B 120.0
C51B C50B H50B 120.0
C52B C51B C50B 120.0
C52B C51B C54B 122.8(14)
C50B C51B C54B 116.7(14)
C51B C52B C47B 119.9
C51B C52B H52B 120.0
C47B C52B H52B 120.0
C49B C53B H53D 109.5
C49B C53B H53E 109.5
H53D C53B H53E 109.5
C49B C53B H53F 109.5
H53D C53B H53F 109.5
H53E C53B H53F 109.5
C51B C54B H54D 109.5
C51B C54B H54E 109.5
H54D C54B H54E 109.5
C51B C54B H54F 109.5
H54D C54B H54F 109.5
H54E C54B H54F 109.5
C60A C55A C56A 120.2
C60A C55A N20 124.2(8)
C56A C55A N20 115.3(8)
C57A C56A C55A 119.9
C57A C56A H56A 120.0
C55A C56A H56A 120.0
C56A C57A C58A 119.9
C56A C57A C61A 119.0(12)
C58A C57A C61A 121.1(12)
C57A C58A C59A 120.2
C57A C58A H58A 119.9
C59A C58A H58A 119.9
C60A C59A C58A 119.9
C60A C59A C62A 117.5(9)
C58A C59A C62A 122.5(9)
C59A C60A C55A 119.9
C59A C60A H60A 120.0
C55A C60A H60A 120.0
C57A C61A H61A 109.5
C57A C61A H61B 109.5
H61A C61A H61B 109.5
C57A C61A H61C 109.5
H61A C61A H61C 109.5
H61B C61A H61C 109.5
C59A C62A H62A 109.5
C59A C62A H62B 109.5
H62A C62A H62B 109.5
C59A C62A H62C 109.5
H62A C62A H62C 109.5
H62B C62A H62C 109.5
N20 C55B C60B 130.3(12)
N20 C55B C56B 109.0(12)
C60B C55B C56B 120.3
C57B C56B C55B 119.9
C57B C56B H56B 120.0
C55B C56B H56B 120.0
C56B C57B C58B 119.8
C56B C57B C61B 121.7(16)
C58B C57B C61B 118.1(16)
C57B C58B C59B 120.2
C57B C58B H58B 119.9
C59B C58B H58B 119.9
C60B C59B C58B 120.0
C60B C59B C62B 120.5(11)
C58B C59B C62B 119.5(11)
C59B C60B C55B 119.8
C59B C60B H60B 120.1
C55B C60B H60B 120.1
C57B C61B H61D 109.5
C57B C61B H61E 109.5
H61D C61B H61E 109.5
C57B C61B H61F 109.5
H61D C61B H61F 109.5
H61E C61B H61F 109.5
C59B C62B H62D 109.5
C59B C62B H62E 109.5
H62D C62B H62E 109.5
C59B C62B H62F 109.5
H62D C62B H62F 109.5
H62E C62B H62F 109.5
N18 C63 N19 125.3(5)
N18 C63 N20 119.6(5)
N19 C63 N20 115.0(5)
N16 C64 N17 118.6(5)
N16 C64 N18 117.7(5)
N17 C64 N18 123.5(5)
C70A C65A C66A 120.1
C70A C65A N16 120.8(5)
C66A C65A N16 119.0(5)
C67A C66A C65A 120.0
C67A C66A H66A 120.0
C65A C66A H66A 120.0
C66A C67A C68A 120.0
C66A C67A C71A 121.5(8)
C68A C67A C71A 118.5(8)
C67A C68A C69A 120.1
C67A C68A H68A 120.0
C69A C68A H68A 120.0
C70A C69A C68A 120.0
C70A C69A C72A 119.7(9)
C68A C69A C72A 120.2(9)
C69A C70A C65A 119.9
C69A C70A H70A 120.0
C65A C70A H70A 120.0
C67A C71A H71A 109.5
C67A C71A H71B 109.5
H71A C71A H71B 109.5
C67A C71A H71C 109.5
H71A C71A H71C 109.5
H71B C71A H71C 109.5
C69A C72A H72A 109.5
C69A C72A H72B 109.5
H72A C72A H72B 109.5
C69A C72A H72C 109.5
H72A C72A H72C 109.5
H72B C72A H72C 109.5
C70B C65B C66B 120.1
C70B C65B N16 115.6(9)
C66B C65B N16 124.1(10)
C67B C66B C65B 120.0
C67B C66B H66B 120.0
C65B C66B H66B 120.0
C66B C67B C68B 119.9
C66B C67B C71B 119.3(13)
C68B C67B C71B 120.7(13)
C67B C68B C69B 120.1
C67B C68B H68B 120.0
C69B C68B H68B 120.0
C70B C69B C68B 120.0
C70B C69B C72B 118.0(13)
C68B C69B C72B 121.8(13)
C69B C70B C65B 119.9
C69B C70B H70B 120.0
C65B C70B H70B 120.0
C67B C71B H71D 109.5
C67B C71B H71E 109.5
H71D C71B H71E 109.5
C67B C71B H71F 109.5
H71D C71B H71F 109.5
H71E C71B H71F 109.5
C69B C72B H72D 109.5
C69B C72B H72E 109.5
H72D C72B H72E 109.5
C69B C72B H72F 109.5
H72D C72B H72F 109.5
H72E C72B H72F 109.5
C78 C73 C74 118.8(5)
C78 C73 C79 121.1(5)
C74 C73 C79 120.0(5)
C73 C74 C75 120.7(4)
C73 C74 H74A 119.6
C75 C74 H74A 119.6
C76 C75 C74 119.4(5)
C76 C75 C80 119.8(5)
C74 C75 C80 120.8(4)
C77 C76 C75 120.5(5)
C77 C76 H76A 119.7
C75 C76 H76A 119.7
C76 C77 C78 119.4(6)
C76 C77 H77A 120.3
C78 C77 H77A 120.3
C73 C78 C77 121.0(6)
C73 C78 H78A 119.5
C77 C78 H78A 119.5
O2 C79 O1 123.7(5)
O2 C79 C73 118.3(5)
O1 C79 C73 118.0(5)
O4 C80 O3 122.6(4)
O4 C80 C75 119.3(4)
O3 C80 C75 118.1(4)
C86 C81 C82 118.5(4)
C86 C81 C87 120.2(4)
C82 C81 C87 121.3(4)
C81 C82 C83 121.2(4)
C81 C82 H82A 119.4
C83 C82 H82A 119.4
C84 C83 C82 117.8(5)
C84 C83 C88 121.2(4)
C82 C83 C88 121.0(4)
C85 C84 C83 121.8(5)
C85 C84 H84A 119.1
C83 C84 H84A 119.1
C84 C85 C86 119.0(5)
C84 C85 H85A 120.5
C86 C85 H85A 120.5
C85 C86 C81 121.5(5)
C85 C86 H86A 119.3
C81 C86 H86A 119.3
O6 C87 O5 122.7(4)
O6 C87 C81 119.3(5)
O5 C87 C81 118.0(4)
O7 C88 O8 122.8(5)
O7 C88 C83 119.1(4)
O8 C88 C83 118.1(4)
C89A O9 H9HA 109.5
O9 C89A C90A 121.8(16)
O9 C89A H89A 106.9
C90A C89A H89A 106.9
O9 C89A H89B 106.9
C90A C89A H89B 106.9
H89A C89A H89B 106.7
C89A C90A H90A 109.5
C89A C90A H90B 109.5
H90A C90A H90B 109.5
C89A C90A H90C 109.5
H90A C90A H90C 109.5
H90B C90A H90C 109.5
H90D C90B H90E 109.5
H90D C90B H90F 109.5
H90E C90B H90F 109.5
C91A O10 H10B 109.5
O10 C91A C92A 119.7(9)
O10 C91A H91A 107.4
C92A C91A H91A 107.4
O10 C91A H91B 107.4
C92A C91A H91B 107.4
H91A C91A H91B 106.9
C91A C92A H92A 109.5
C91A C92A H92B 109.5
H92A C92A H92B 109.5
C91A C92A H92C 109.5
H92A C92A H92C 109.5
H92B C92A H92C 109.5
H92D C92B H92E 109.5
H92D C92B H92F 109.5
H92E C92B H92F 109.5
C93 O11 H11B 109.5
O11 C93 C94 110.6(7)
O11 C93 H93A 109.5
C94 C93 H93A 109.5
O11 C93 H93B 109.5
C94 C93 H93B 109.5
H93A C93 H93B 108.1
C93 C94 H94A 109.5
C93 C94 H94B 109.5
H94A C94 H94B 109.5
C93 C94 H94C 109.5
H94A C94 H94C 109.5
H94B C94 H94C 109.5
C95 O12 H12H 128(7)
O12 C95 C96 108.9(8)
O12 C95 H95A 109.9
C96 C95 H95A 109.9
O12 C95 H95B 109.9
C96 C95 H95B 109.9
H95A C95 H95B 108.3
C95 C96 H96A 109.5
C95 C96 H96B 109.5
H96A C96 H96B 109.5
C95 C96 H96C 109.5
H96A C96 H96C 109.5
H96B C96 H96C 109.5
C97 C98 H98A 109.5
C97 C98 H98B 109.5
H98A C98 H98B 109.5
C97 C98 H98C 109.5
H98A C98 H98C 109.5
H98B C98 H98C 109.5
O13 C97 C98 132(4)
O13 C97 H97A 104.4
C98 C97 H97A 104.4
O13 C97 H97B 104.4
C98 C97 H97B 104.4
H97A C97 H97B 105.6
C97 O13 H13A 109.5

loop_
_geom_bond_atom_site_label_1
_geom_bond_atom_site_label_2
_geom_bond_distance
O1 C79 1.270(6)
O2 C79 1.243(6)
O3 C80 1.272(6)
O4 C80 1.253(6)
O5 C87 1.263(6)
O6 C87 1.261(6)
O7 C88 1.255(6)
O8 C88 1.268(6)
N1 C9 1.350(6)
N1 C1 1.425(6)
N1 H1A 0.8800
N2 C9 1.335(6)
N2 H2B 0.8800
N2 H2C 0.8800
N3 C9 1.322(7)
N3 C10 1.330(6)
N4 C10 1.334(6)
N4 H4B 0.8800
N4 H4C 0.8800
N5 C10 1.326(6)
N5 C11 1.436(6)
N5 H5A 0.8800
N6 C27 1.321(6)
N6 C19 1.440(6)
N6 H6B 0.8800
N7 C27 1.314(6)
N7 H7D 0.8800
N7 H7E 0.8800
N8 C28 1.307(6)
N8 C27 1.354(6)
N9 C28 1.351(6)
N9 H9A 0.8800
N9 H9B 0.8800
N10 C28 1.356(6)
N10 C29 1.411(6)
N10 H10A 0.8800
N11 C45 1.349(6)
N11 C37 1.419(6)
N11 H11A 0.8800
N12 C45 1.332(6)
N12 H12B 0.8800
N12 H12C 0.8800
N13 C46 1.328(6)
N13 C45 1.329(7)
N14 C46 1.329(7)
N14 H14B 0.8800
N14 H14C 0.8800
N15 C47B 1.310(14)
N15 C46 1.338(7)
N15 C47A 1.485(8)
N15 H5N 0.79(6)
N16 C64 1.321(6)
N16 C65B 1.443(13)
N16 C65A 1.447(9)
N16 H16N 0.83(4)
N17 C64 1.322(6)
N17 H17D 0.8800
N17 H17E 0.8800
N18 C63 1.312(6)
N18 C64 1.335(6)
N19 C63 1.336(6)
N19 H19A 0.8800
N19 H19B 0.8800
N20 C55B 1.326(19)
N20 C63 1.349(7)
N20 C55A 1.501(13)
N20 H20N 0.85(4)
C1 C6 1.371(7)
C1 C2 1.391(8)
C2 C3 1.381(8)
C2 H2A 0.9500
C3 C4 1.386(9)
C3 C7 1.516(10)
C4 C5 1.360(9)
C4 H4A 0.9500
C5 C6 1.395(8)
C5 C8 1.531(9)
C6 H6A 0.9500
C7 H7A 0.9800
C7 H7B 0.9800
C7 H7C 0.9800
C8 H8A 0.9800
C8 H8B 0.9800
C8 H8C 0.9800
C11 C16 1.373(7)
C11 C12 1.379(7)
C12 C13 1.389(8)
C12 H12A 0.9500
C13 C14 1.357(9)
C13 C17 1.524(9)
C14 C15 1.382(9)
C14 H14A 0.9500
C15 C16 1.379(8)
C15 C18 1.515(9)
C16 H16A 0.9500
C17 H17A 0.9800
C17 H17B 0.9800
C17 H17C 0.9800
C18 H18A 0.9800
C18 H18B 0.9800
C18 H18C 0.9800
C19 C20 1.372(7)
C19 C24 1.382(7)
C20 C21 1.394(7)
C20 H20A 0.9500
C21 C22 1.382(8)
C21 C25 1.488(9)
C22 C23 1.380(8)
C22 H22A 0.9500
C23 C24 1.385(7)
C23 C26 1.521(8)
C24 H24A 0.9500
C25 H25A 0.9800
C25 H25B 0.9800
C25 H25C 0.9800
C26 H26A 0.9800
C26 H26B 0.9800
C26 H26C 0.9800
C29 C34 1.375(7)
C29 C30 1.388(7)
C30 C31 1.397(8)
C30 H30A 0.9500
C31 C32 1.374(8)
C31 C35 1.527(8)
C32 C33 1.386(8)
C32 H32A 0.9500
C33 C34 1.388(7)
C33 C36 1.507(7)
C34 H34A 0.9500
C35 H35A 0.9800
C35 H35B 0.9800
C35 H35C 0.9800
C36 H36A 0.9800
C36 H36B 0.9800
C36 H36C 0.9800
C37 C38 1.356(7)
C37 C42 1.390(7)
C38 C39 1.384(8)
C38 H38A 0.9500
C39 C40 1.379(8)
C39 C43 1.540(9)
C40 C41 1.364(8)
C40 H40A 0.9500
C41 C42 1.389(8)
C41 C44 1.478(9)
C42 H42A 0.9500
C43 H43A 0.9800
C43 H43B 0.9800
C43 H43C 0.9800
C44 H44A 0.9800
C44 H44B 0.9800
C44 H44C 0.9800
C47A C48A 1.377(4)
C47A C52A 1.377(4)
C48A C49A 1.376(4)
C48A H48A 0.9500
C49A C50A 1.376(4)
C49A C53A 1.540(12)
C50A C51A 1.377(4)
C50A H50A 0.9500
C51A C52A 1.376(4)
C51A C54A 1.495(12)
C52A H52A 0.9500
C53A H53A 0.9800
C53A H53B 0.9800
C53A H53C 0.9800
C54A H54A 0.9800
C54A H54B 0.9800
C54A H54C 0.9800
C47B C52B 1.375(9)
C47B C48B 1.375(9)
C48B C49B 1.374(9)
C48B H48B 0.9500
C49B C50B 1.375(9)
C49B C53B 1.49(3)
C50B C51B 1.375(9)
C50B H50B 0.9500
C51B C52B 1.374(9)
C51B C54B 1.52(3)
C52B H52B 0.9500
C53B H53D 0.9800
C53B H53E 0.9800
C53B H53F 0.9800
C54B H54D 0.9800
C54B H54E 0.9800
C54B H54F 0.9800
C55A C60A 1.397(8)
C55A C56A 1.398(8)
C56A C57A 1.393(8)
C56A H56A 0.9500
C57A C58A 1.397(8)
C57A C61A 1.49(2)
C58A C59A 1.397(8)
C58A H58A 0.9500
C59A C60A 1.394(8)
C59A C62A 1.489(17)
C60A H60A 0.9500
C61A H61A 0.9800
C61A H61B 0.9800
C61A H61C 0.9800
C62A H62A 0.9800
C62A H62B 0.9800
C62A H62C 0.9800
C55B C60B 1.366(12)
C55B C56B 1.367(12)
C56B C57B 1.362(12)
C56B H56B 0.9500
C57B C58B 1.366(12)
C57B C61B 1.59(3)
C58B C59B 1.367(12)
C58B H58B 0.9500
C59B C60B 1.362(12)
C59B C62B 1.55(2)
C60B H60B 0.9500
C61B H61D 0.9800
C61B H61E 0.9800
C61B H61F 0.9800
C62B H62D 0.9800
C62B H62E 0.9800
C62B H62F 0.9800
C65A C70A 1.377(5)
C65A C66A 1.377(5)
C66A C67A 1.375(5)
C66A H66A 0.9500
C67A C68A 1.377(5)
C67A C71A 1.503(14)
C68A C69A 1.377(5)
C68A H68A 0.9500
C69A C70A 1.375(5)
C69A C72A 1.501(17)
C70A H70A 0.9500
C71A H71A 0.9800
C71A H71B 0.9800
C71A H71C 0.9800
C72A H72A 0.9800
C72A H72B 0.9800
C72A H72C 0.9800
C65B C70B 1.381(8)
C65B C66B 1.383(8)
C66B C67B 1.381(8)
C66B H66B 0.9500
C67B C68B 1.381(8)
C67B C71B 1.48(2)
C68B C69B 1.382(8)
C68B H68B 0.9500
C69B C70B 1.380(8)
C69B C72B 1.57(2)
C70B H70B 0.9500
C71B H71D 0.9800
C71B H71E 0.9800
C71B H71F 0.9800
C72B H72D 0.9800
C72B H72E 0.9800
C72B H72F 0.9800
C73 C78 1.370(7)
C73 C74 1.387(7)
C73 C79 1.511(7)
C74 C75 1.394(6)
C74 H74A 0.9500
C75 C76 1.378(7)
C75 C80 1.487(7)
C76 C77 1.373(8)
C76 H76A 0.9500
C77 C78 1.397(8)
C77 H77A 0.9500
C78 H78A 0.9500
C81 C86 1.381(6)
C81 C82 1.384(6)
C81 C87 1.496(6)
C82 C83 1.394(6)
C82 H82A 0.9500
C83 C84 1.392(7)
C83 C88 1.490(7)
C84 C85 1.364(7)
C84 H84A 0.9500
C85 C86 1.377(7)
C85 H85A 0.9500
C86 H86A 0.9500
O9 C89A 1.376(4)
O9 H9HA 0.8400
C89A C90A 1.503(5)
C89A H89A 0.9900
C89A H89B 0.9900
C90A H90A 0.9800
C90A H90B 0.9800
C90A H90C 0.9800
C90B H90D 0.9800
C90B H90E 0.9800
C90B H90F 0.9800
O10 C91A 1.374(3)
O10 H10B 0.8400
C91A C92A 1.491(5)
C91A H91A 0.9900
C91A H91B 0.9900
C92A H92A 0.9800
C92A H92B 0.9800
C92A H92C 0.9800
C92B H92D 0.9800
C92B H92E 0.9800
C92B H92F 0.9800
O11 C93 1.384(4)
O11 H11B 0.8400
C93 C94 1.498(5)
C93 H93A 0.9900
C93 H93B 0.9900
C94 H94A 0.9800
C94 H94B 0.9800
C94 H94C 0.9800
O12 C95 1.386(5)
O12 H12H 0.96(12)
C95 C96 1.486(5)
C95 H95A 0.9900
C95 H95B 0.9900
C96 H96A 0.9800
C96 H96B 0.9800
C96 H96C 0.9800
C98 C97 1.498(5)
C98 H98A 0.9800
C98 H98B 0.9800
C98 H98C 0.9800
C97 O13 1.372(5)
C97 H97A 0.9900
C97 H97B 0.9900
O13 H13A 0.8400

loop_
_geom_hbond_atom_site_label_D
_geom_hbond_atom_site_label_H
_geom_hbond_atom_site_label_A
_geom_hbond_distance_DH
_geom_hbond_distance_HA
_geom_hbond_distance_DA
_geom_hbond_angle_DHA
_geom_hbond_site_symmetry_A
N1 H1A O3 0.88 1.92 2.793(5) 172.0 1_455
N2 H2B O9 0.88 2.18 2.969(6) 148.3 1_455
N2 H2B N4 0.88 2.43 2.858(6) 110.3 .
N2 H2C O4 0.88 2.23 3.065(6) 158.3 1_455
N2 H2C O3 0.88 2.55 3.278(6) 140.1 1_455
N4 H4B O5 0.88 1.97 2.835(5) 165.6 .
N4 H4B O6 0.88 2.65 3.368(5) 139.4 .
N4 H4C O1 0.88 2.29 3.034(6) 141.5 2_666
N5 H5A O6 0.88 2.03 2.908(5) 174.2 .
N6 H6B O3 0.88 1.99 2.852(5) 167.2 .
N7 H7D O4 0.88 1.93 2.806(5) 173.5 .
N7 H7E O8 0.88 1.98 2.855(5) 169.8 2_665
N9 H9A O10 0.88 2.14 2.930(6) 148.9 .
N9 H9B O6 0.88 2.27 3.032(5) 144.4 .
N10 H10A O6 0.88 1.93 2.787(5) 165.8 .
N11 H11A O7 0.88 1.92 2.788(5) 168.5 2_665
N12 H12B O4 0.88 2.21 2.990(6) 148.1 .
N12 H12C O8 0.88 2.35 3.195(6) 160.4 2_665
N14 H14B O9 0.88 2.24 2.983(8) 142.3 .
N14 H14C O1 0.88 2.16 3.012(6) 162.9 2_766
N15 H5N O2 0.79(6) 2.07(6) 2.846(6) 170(6) 2_766
N16 H16N O7 0.83(4) 2.08(5) 2.907(6) 172(6) 1_556
N17 H17D O8 0.88 1.94 2.815(6) 170.3 1_556
N17 H17E O10 0.88 2.07 2.885(6) 153.7 2_666
N19 H19A O5 0.88 2.16 2.980(6) 155.8 2_666
N19 H19B O1 0.88 2.25 3.120(6) 172.4 .
N20 H20N O2 0.85(4) 1.99(5) 2.832(6) 173(6) .
O9 H9HA O12 0.84 1.83 2.668(4) 174.3 1_655
O10 H10B O11 0.84 1.85 2.694(6) 177.6 .
O11 H11B O1 0.84 2.21 2.814(6) 129.4 2_666
O12 H12H O5 0.96(12) 1.82(12) 2.757(6) 164(10) .
